data_8103855
loop_
_publ_author_name
'Schlieper, T.'
'Schnick, W.'

_publ_section_title
;
 Crystal structure of tripraseodymium hexasiliconundeanitride, Pr3 Si6 N11
;
_journal_name_full 'Zeitschrift fuer Kristallographie (149,1979-)'
_journal_page_first 254
_journal_page_last 254
_journal_volume 211
_journal_year 1996
_chemical_formula_sum 'N11 Pr3 Si6'
_chemical_name_systematic 'Pr3 (Si6 N11)'
_space_group_IT_number 100
_symmetry_space_group_name_Hall 'P 4 -2ab'
_symmetry_space_group_name_H-M 'P 4 b m'
_cell_angle_alpha 90
_cell_angle_beta 90
_cell_angle_gamma 90
_cell_formula_units_Z 2
_cell_length_a 10.099
_cell_length_b 10.099
_cell_length_c 4.843
_cell_volume 493.937
_citation_journal_id_ASTM ZEKRDZ
_cod_data_source_file Schlieper_ZEKRDZ_1996_1872.cif
_cod_data_source_block N11Pr3Si6
_cod_original_cell_volume 493.9366
_cod_database_code 8103855

loop_
_symmetry_equiv_pos_as_xyz
x,y,z
-y,x,z
-x,-y,z
y,-x,z
-x+1/2,y+1/2,z
-y+1/2,-x+1/2,z
x+1/2,-y+1/2,z
y+1/2,x+1/2,z

loop_
_atom_site_label
_atom_site_type_symbol
_atom_site_fract_x
_atom_site_fract_y
_atom_site_fract_z
_atom_site_occupancy
_atom_site_U_iso_or_equiv
N4 N-3 0.5 0 -0.563 1 0.0
Si2 Si+4 0.61721 0.11721 -0.59465 1 0.0
N3 N-3 -0.07987 0.17859 0.00738 1 0.0
N2 N-3 0.65304 0.15304 -0.9418 1 0.0
N1 N-3 0.07486 0.23002 -0.46141 1 0.0
Pr1 Pr+3 0.81877 0.31877 0.3692 1 0.0
Pr2 Pr+3 0 0 -0.64592 1 0.0
Si1 Si+4 0.07818 0.20945 -0.10527 1 0.0
